data_7712428
loop_
_publ_author_name
'Huynh, Silvia'
'Arrowsmith, Merle'
'Meier, Lukas'
'Dietz, Maximilian'
'H\"arterich, Marcel'
'Michel, Maximilian'
'G\"artner, Annalena'
'Braunschweig, Holger'

_publ_section_title
;
 Cyclic Alkyl(amino)iminates (CAAIs) as Strong 2\s,4\p-Electron Donor
 Ligands for the Stabilisation of Boranes and Diboranes(4): A Synthetic
 and Computational Study
;
_journal_name_full 'Dalton Transactions'
_journal_paper_doi 10.1039/D3DT00298E
_journal_year 2023
_chemical_formula_moiety 'C44 H74 B2 N6'
_chemical_formula_sum 'C44 H74 B2 N6'
_chemical_formula_weight 708.71
_chemical_name_systematic (CAAI)2B2(NMe2)2
_chemical_properties_physical Air-sensitive,Moisture-sensitive
_space_group_crystal_system monoclinic
_space_group_IT_number 15
_space_group_name_Hall '-C 2yc'
_space_group_name_H-M_alt 'C 1 2/c 1'
_atom_sites_solution_hydrogens geom
_atom_sites_solution_primary dual
_atom_sites_solution_secondary difmap
_audit_creation_date 2022-08-26
_audit_creation_method 'CIF-fill 1.3i (K.Radacki, 2005-22)'
_audit_update_record
;
2023-01-19 deposited with the CCDC.	2023-02-27 downloaded from the CCDC.
;
_cell_angle_alpha 90
_cell_angle_beta 100.6440(10)
_cell_angle_gamma 90
_cell_formula_units_Z 4
_cell_length_a 10.63470(10)
_cell_length_b 16.5638(3)
_cell_length_c 25.4585(3)
_cell_measurement_reflns_used 13426
_cell_measurement_temperature 100(2)
_cell_measurement_theta_max 77.5560
_cell_measurement_theta_min 3.5610
_cell_volume 4407.38(10)
_computing_cell_refinement 'CrysAlisPro 1.171.41.73a (Rigaku OD, 2020)'
_computing_data_collection 'CrysAlisPro 1.171.41.73a (Rigaku OD, 2020)'
_computing_data_reduction 'CrysAlisPro 1.171.41.73a (Rigaku OD, 2020)'
_computing_molecular_graphics 'ShelXLe (Huebschle et all, 2011)'
_computing_publication_material 'SHELXL-2018/3 (Sheldrick, 2018)'
_computing_structure_refinement 'SHELXL-2018/3 (Sheldrick, 2018)'
_computing_structure_solution 'SHELXT 2014/5 (Sheldrick, 2014)'
_diffrn_ambient_environment N~2~
_diffrn_ambient_temperature 100(2)
_diffrn_detector HPA
_diffrn_detector_area_resol_mean 10.0
_diffrn_detector_type 'HyPix 6000'
_diffrn_measured_fraction_theta_full 0.994
_diffrn_measured_fraction_theta_max 0.968
_diffrn_measurement_details
;
 List of Runs (angles in degrees, time in seconds):
 --------------------------------------------------------------------------
  1  \w    -21.00  26.00   0.50    0.31    --  -47.45  19.00-120.00   94
  2  \w     34.00  97.00   0.50    0.31    --   47.45-129.00 -47.00  126
  3  \w     35.00 120.00   0.50    1.26    --  107.75-129.00 -47.00  170
  4  \w     84.00 116.00   0.50    1.26    --  107.75-125.00  30.00   64
  5  \w     56.00  96.00   0.50    1.26    --  107.75 -77.00 150.00   80
  6  \w     40.00 128.00   0.50    1.26    --  107.75-140.00 139.00  176
  7  \w     40.00 104.00   0.50    0.31    --   47.45-140.00 139.00  128
  8  \w     42.00  71.00   0.50    1.26    --  107.75 -61.00   0.00   58
  9  \w     39.00  71.00   0.50    1.26    --  107.75 -61.00 -60.00   64
 10  \w     80.00 107.00   0.50    1.26    --  107.75 -94.00 -90.00   54
 11  \w     53.00  83.00   0.50    1.26    --  107.75-125.00-180.00   60
 12  \w     44.00 107.00   0.50    1.26    --  107.75-125.00 -90.00  126
 13  \w     38.00  71.00   0.50    1.26    --  107.75 -61.00-180.00   66
 14  \w    127.00 172.00   0.50    1.26    --  107.75  15.00-150.00   90
 15  \w    132.00 158.00   0.50    1.26    --  107.75  15.00 -60.00   52
 16  \w     96.00 168.00   0.50    1.26    --  107.75  30.00   0.00  144
 17  \w     97.00 160.00   0.50    1.26    --  107.75  45.00 120.00  126
 18  \w     92.00 173.00   0.50    1.26    --  107.75 125.00   0.00  162
 19  \w     82.00 178.00   0.50    1.26    --  107.75 140.00-161.00  192
 20  \w     37.00 108.00   0.50    1.26    --  107.75 -94.00 150.00  142
 21  \w     36.00 112.00   0.50    1.26    --  107.75-125.00 150.00  152
 22  \w   -102.00 -18.00   0.50    1.26    --  -86.25 140.00-161.00  168
 23  \w   -103.00 -18.00   0.50    0.31    --  -47.45 140.00-161.00  170
 24  \w   -120.00 -68.00   0.50    0.31    --  -47.45-129.00 -47.00  104
 25  \w   -120.00 -70.00   0.50    0.31    --  -47.45-125.00  60.00  100
 26  \w   -120.00 -60.00   0.50    0.31    --  -47.45-140.00 139.00  120
 27  \w   -101.00 -74.00   0.50    0.31    --  -47.45-125.00-180.00   54
 28  \w   -138.00-113.00   0.50    1.26    --  -86.25-129.00 -47.00   50
 29  \w   -119.00 -71.00   0.50    0.31    --  -47.45-125.00   0.00   96
 30  \w   -120.00 -70.00   0.50    0.31    --  -47.45-125.00  90.00  100
;
_diffrn_measurement_device 'four-circle diffractometer'
_diffrn_measurement_device_type 'Rigaku XtaLAB Synergy-S'
_diffrn_measurement_method '\w scans'
_diffrn_orient_matrix_type
;
 CrysAlisPro convention (1999,Acta A55,543-557)
;
_diffrn_orient_matrix_UB_11 0.0104521000
_diffrn_orient_matrix_UB_12 -0.0911290000
_diffrn_orient_matrix_UB_13 -0.0106189000
_diffrn_orient_matrix_UB_21 0.0236104000
_diffrn_orient_matrix_UB_22 0.0183548000
_diffrn_orient_matrix_UB_23 -0.0567276000
_diffrn_orient_matrix_UB_31 0.1450238000
_diffrn_orient_matrix_UB_32 0.0035278000
_diffrn_orient_matrix_UB_33 0.0215073000
_diffrn_radiation_monochromator 'multi-layer mirror'
_diffrn_radiation_probe x-ray
_diffrn_radiation_type CuK\a
_diffrn_radiation_wavelength 1.54184
_diffrn_radiation_xray_symbol K-L~2,3~
_diffrn_reflns_av_R_equivalents 0.0456
_diffrn_reflns_av_unetI/netI 0.0280
_diffrn_reflns_Laue_measured_fraction_full 0.994
_diffrn_reflns_Laue_measured_fraction_max 0.968
_diffrn_reflns_limit_h_max 13
_diffrn_reflns_limit_h_min -10
_diffrn_reflns_limit_k_max 20
_diffrn_reflns_limit_k_min -20
_diffrn_reflns_limit_l_max 32
_diffrn_reflns_limit_l_min -32
_diffrn_reflns_number 22148
_diffrn_reflns_point_group_measured_fraction_full 0.994
_diffrn_reflns_point_group_measured_fraction_max 0.968
_diffrn_reflns_theta_full 67.684
_diffrn_reflns_theta_max 77.463
_diffrn_reflns_theta_min 3.533
_diffrn_source 'micro-focus sealed X-ray tube'
_diffrn_source_type 'PhotonJet X-ray Source'
_exptl_absorpt_coefficient_mu 0.465
_exptl_absorpt_correction_T_max 1.00000
_exptl_absorpt_correction_T_min 0.70648
_exptl_absorpt_correction_type multi-scan
_exptl_absorpt_process_details
;
 CrysAlisPro 1.171.41.73a (Rigaku Oxford Diffraction, 2020) Empirical 
 absorption correction using spherical harmonics, implemented in SCALE3 
 ABSPACK scaling algorithm.
;
_exptl_crystal_colour colourless
_exptl_crystal_density_diffrn 1.068
_exptl_crystal_description block
_exptl_crystal_F_000 1560
_exptl_crystal_preparation
;
 Crystalls were grown from saturated solution. For data collection the 
 crystal was immersed in a film of perfluoropolyether oil, mounted on a 
 polyimide loop and transferred to stream of cold nitrogen (Oxford Cryostream 
 800).
;
_exptl_crystal_size_max 0.360
_exptl_crystal_size_mid 0.230
_exptl_crystal_size_min 0.190
_refine_diff_density_max 0.400
_refine_diff_density_min -0.261
_refine_diff_density_rms 0.061
_refine_ls_extinction_method none
_refine_ls_goodness_of_fit_ref 1.107
_refine_ls_hydrogen_treatment constr
_refine_ls_matrix_type full
_refine_ls_number_parameters 304
_refine_ls_number_reflns 4554
_refine_ls_number_restraints 108
_refine_ls_restrained_S_all 1.099
_refine_ls_R_factor_all 0.0592
_refine_ls_R_factor_gt 0.0559
_refine_ls_shift/su_max 0.000
_refine_ls_shift/su_mean 0.000
_refine_ls_structure_factor_coef Fsqd
_refine_ls_weighting_details
;
 w=1/[\s^2^(Fo^2^)+(0.0684P)^2^+4.9557P] where P=(Fo^2^+2Fc^2^)/3
;
_refine_ls_weighting_scheme calc
_refine_ls_wR_factor_gt 0.1487
_refine_ls_wR_factor_ref 0.1509
_reflns_Friedel_coverage 0.000
_reflns_number_gt 4174
_reflns_number_total 4554
_reflns_threshold_expression 'I > 2\s(I)'
_cod_data_source_file d3dt00298e2.cif
_cod_data_source_block MaHa042_SiHu_a
_cod_original_sg_symbol_H-M 'C 2/c'
_cod_database_code 7712428
_shelx_shelxl_version_number 2018/3
_shelx_space_group_comment
;
 The symmetry employed for this shelxl refinement is uniquely defined by the 
 following loop, which should always be used as a source of symmetry 
 information in preference to the above space-group names. They are only 
 intended as comments.
;
_shelx_estimated_absorpt_t_min 0.850
_shelx_estimated_absorpt_t_max 0.917

loop_
_space_group_symop_operation_xyz
'x, y, z'
'-x, y, -z+1/2'
'x+1/2, y+1/2, z'
'-x+1/2, y+1/2, -z+1/2'
'-x, -y, -z'
'x, -y, z-1/2'
'-x+1/2, -y+1/2, -z'
'x+1/2, -y+1/2, z-1/2'

loop_
_atom_site_label
_atom_site_type_symbol
_atom_site_fract_x
_atom_site_fract_y
_atom_site_fract_z
_atom_site_U_iso_or_equiv
_atom_site_adp_type
_atom_site_occupancy
_atom_site_site_symmetry_order
_atom_site_calc_flag
_atom_site_refinement_flags_posn
_atom_site_refinement_flags_adp
_atom_site_refinement_flags_occupancy
_atom_site_disorder_assembly
_atom_site_disorder_group
B1 B 0.55049(16) 0.21514(10) 0.28102(6) 0.0210(3) Uani 1 1 d . . . . .
N2 N 0.51839(12) 0.25508(8) 0.32550(5) 0.0244(3) Uani 1 1 d . . . . .
N3 N 0.65901(13) 0.16253(8) 0.28817(5) 0.0255(3) Uani 1 1 d . . . . .
C4 C 0.69677(18) 0.11671(11) 0.24492(7) 0.0337(4) Uani 1 1 d . . . . .
H4A H 0.636637 0.127487 0.211585 0.051 Uiso 1 1 calc R U . . .
H4B H 0.696000 0.058935 0.253154 0.051 Uiso 1 1 calc R U . . .
H4C H 0.783128 0.132805 0.240849 0.051 Uiso 1 1 calc R U . . .
C6 C 0.74822(16) 0.15193(11) 0.33805(7) 0.0326(4) Uani 1 1 d . . . . .
H6A H 0.757528 0.094260 0.346474 0.049 Uiso 1 1 calc R U . . .
H6B H 0.715898 0.179935 0.366761 0.049 Uiso 1 1 calc R U . . .
H6C H 0.831580 0.174420 0.334661 0.049 Uiso 1 1 calc R U . . .
N1 N 0.44800(12) 0.31066(7) 0.39899(5) 0.0208(3) Uani 1 1 d . . . . .
C1 C 0.52320(14) 0.30968(9) 0.36015(6) 0.0218(3) Uani 1 1 d . . . . .
C5 C 0.48531(16) 0.37246(9) 0.44121(6) 0.0251(3) Uani 1 1 d . . . . .
C3_2 C 0.6062(3) 0.3858(3) 0.36698(19) 0.0253(7) Uani 0.868(6) 1 d . U P A 1
C4_2 C 0.5631(3) 0.43156(15) 0.41317(10) 0.0309(6) Uani 0.868(6) 1 d . U P A 1
H4A_2 H 0.509702 0.478568 0.399219 0.037 Uiso 0.868(6) 1 calc R U P A 1
H4AB_2 H 0.638481 0.451307 0.438705 0.037 Uiso 0.868(6) 1 calc R U P A 1
C6_2 C 0.5811(5) 0.4366(3) 0.31525(13) 0.0325(7) Uani 0.868(6) 1 d . U P A 1
H6A_2 H 0.635219 0.484937 0.320065 0.049 Uiso 0.868(6) 1 calc R U P A 1
H6B_2 H 0.490922 0.452721 0.307268 0.049 Uiso 0.868(6) 1 calc R U P A 1
H6C_2 H 0.601293 0.404451 0.285584 0.049 Uiso 0.868(6) 1 calc R U P A 1
C7_2 C 0.7483(5) 0.3621(3) 0.37897(16) 0.0342(9) Uani 0.868(6) 1 d . U P A 1
H7A_2 H 0.801021 0.410992 0.384642 0.051 Uiso 0.868(6) 1 calc R U P A 1
H7B_2 H 0.769230 0.331716 0.348711 0.051 Uiso 0.868(6) 1 calc R U P A 1
H7C_2 H 0.765224 0.328576 0.411208 0.051 Uiso 0.868(6) 1 calc R U P A 1
C8_2 C 0.5684(3) 0.33639(14) 0.49157(9) 0.0334(6) Uani 0.868(6) 1 d . U P A 1
H8A_2 H 0.597246 0.379618 0.517257 0.050 Uiso 0.868(6) 1 calc R U P A 1
H8B_2 H 0.642937 0.309466 0.481842 0.050 Uiso 0.868(6) 1 calc R U P A 1
H8C_2 H 0.518095 0.297081 0.507701 0.050 Uiso 0.868(6) 1 calc R U P A 1
C9_2 C 0.3692(2) 0.41305(16) 0.45710(12) 0.0328(6) Uani 0.868(6) 1 d . U P A 1
H9A_2 H 0.397817 0.454006 0.484481 0.049 Uiso 0.868(6) 1 calc R U P A 1
H9B_2 H 0.317459 0.372453 0.471371 0.049 Uiso 0.868(6) 1 calc R U P A 1
H9C_2 H 0.317618 0.438772 0.425671 0.049 Uiso 0.868(6) 1 calc R U P A 1
C3_12 C 0.632(3) 0.379(2) 0.3699(15) 0.0284(16) Uani 0.132(6) 1 d . U P A 2
C4_12 C 0.6089(18) 0.4092(11) 0.4265(7) 0.0292(17) Uani 0.132(6) 1 d . U P A 2
H4A_12 H 0.683288 0.393953 0.454232 0.035 Uiso 0.132(6) 1 calc R U P A 2
H4AB_12 H 0.602175 0.468782 0.426193 0.035 Uiso 0.132(6) 1 calc R U P A 2
C6_12 C 0.581(3) 0.433(2) 0.3293(10) 0.030(3) Uani 0.132(6) 1 d . U P A 2
H6A_12 H 0.630031 0.483390 0.333922 0.046 Uiso 0.132(6) 1 calc R U P A 2
H6B_12 H 0.491670 0.443786 0.331054 0.046 Uiso 0.132(6) 1 calc R U P A 2
H6C_12 H 0.586656 0.409097 0.294549 0.046 Uiso 0.132(6) 1 calc R U P A 2
C7_12 C 0.756(4) 0.350(2) 0.3679(12) 0.029(3) Uani 0.132(6) 1 d . U P A 2
H7A_12 H 0.814967 0.396151 0.369043 0.043 Uiso 0.132(6) 1 calc R U P A 2
H7B_12 H 0.754272 0.320101 0.334655 0.043 Uiso 0.132(6) 1 calc R U P A 2
H7C_12 H 0.785298 0.314902 0.398513 0.043 Uiso 0.132(6) 1 calc R U P A 2
C8_12 C 0.505(2) 0.3360(10) 0.4961(7) 0.035(3) Uani 0.132(6) 1 d . U P A 2
H8A_12 H 0.532619 0.378088 0.522834 0.052 Uiso 0.132(6) 1 calc R U P A 2
H8B_12 H 0.571594 0.294193 0.499082 0.052 Uiso 0.132(6) 1 calc R U P A 2
H8C_12 H 0.425224 0.311882 0.502214 0.052 Uiso 0.132(6) 1 calc R U P A 2
C9_12 C 0.3771(17) 0.4380(12) 0.4361(9) 0.042(4) Uani 0.132(6) 1 d . U P A 2
H9A_12 H 0.398250 0.477175 0.465277 0.063 Uiso 0.132(6) 1 calc R U P A 2
H9B_12 H 0.295480 0.411891 0.438185 0.063 Uiso 0.132(6) 1 calc R U P A 2
H9C_12 H 0.370069 0.465886 0.401754 0.063 Uiso 0.132(6) 1 calc R U P A 2
C1_3 C 0.33920(14) 0.25840(9) 0.39520(6) 0.0208(3) Uani 1 1 d . . . . .
C2_3 C 0.35122(15) 0.18184(9) 0.41946(6) 0.0231(3) Uani 1 1 d . . . . .
C3_3 C 0.24216(16) 0.13380(9) 0.41528(7) 0.0279(3) Uani 1 1 d . . . . .
H3_3 H 0.248620 0.082239 0.431905 0.034 Uiso 1 1 calc R U . . .
C4_3 C 0.12524(16) 0.15936(10) 0.38758(7) 0.0313(4) Uani 1 1 d . . . . .
H4_3 H 0.051668 0.126274 0.386019 0.038 Uiso 1 1 calc R U . . .
C5_3 C 0.11550(15) 0.23363(10) 0.36201(7) 0.0286(3) Uani 1 1 d . . . . .
H5_3 H 0.035117 0.250639 0.342354 0.034 Uiso 1 1 calc R U . . .
C6_3 C 0.22169(15) 0.28366(9) 0.36469(6) 0.0234(3) Uani 1 1 d . . . . .
C7_3 C 0.47886(15) 0.14775(9) 0.44674(6) 0.0262(3) Uani 1 1 d . . . . .
H7_3 H 0.544776 0.191091 0.447872 0.031 Uiso 1 1 calc R U . . .
C8_3 C 0.20824(15) 0.36044(9) 0.33124(6) 0.0260(3) Uani 1 1 d . . . . .
H8_3 H 0.287642 0.393221 0.342406 0.031 Uiso 1 1 calc R U . . .
C9_3 C 0.51703(16) 0.07708(10) 0.41415(7) 0.0312(4) Uani 1 1 d . . . . .
H9A_3 H 0.516009 0.094695 0.377322 0.047 Uiso 1 1 calc R U . . .
H9B_3 H 0.456249 0.032610 0.414159 0.047 Uiso 1 1 calc R U . . .
H9C_3 H 0.603234 0.058733 0.430114 0.047 Uiso 1 1 calc R U . . .
C10_3 C 0.47736(19) 0.12121(11) 0.50423(7) 0.0363(4) Uani 1 1 d . . . . .
H10A_3 H 0.415885 0.077078 0.504002 0.054 Uiso 1 1 calc R U . . .
H10B_3 H 0.452341 0.166895 0.524496 0.054 Uiso 1 1 calc R U . . .
H10C_3 H 0.562895 0.102664 0.520982 0.054 Uiso 1 1 calc R U . . .
C11_3 C 0.19844(17) 0.33872(11) 0.27219(7) 0.0322(4) Uani 1 1 d . . . . .
H11A_3 H 0.121585 0.306067 0.260354 0.048 Uiso 1 1 calc R U . . .
H11B_3 H 0.274262 0.307898 0.267522 0.048 Uiso 1 1 calc R U . . .
H11C_3 H 0.193201 0.388295 0.250884 0.048 Uiso 1 1 calc R U . . .
C12_3 C 0.09424(17) 0.41200(10) 0.33941(7) 0.0324(4) Uani 1 1 d . . . . .
H12A_3 H 0.094898 0.463024 0.319979 0.049 Uiso 1 1 calc R U . . .
H12B_3 H 0.100117 0.423143 0.377597 0.049 Uiso 1 1 calc R U . . .
H12C_3 H 0.014591 0.382902 0.325907 0.049 Uiso 1 1 calc R U . . .

loop_
_atom_site_aniso_label
_atom_site_aniso_U_11
_atom_site_aniso_U_22
_atom_site_aniso_U_33
_atom_site_aniso_U_23
_atom_site_aniso_U_13
_atom_site_aniso_U_12
B1 0.0243(8) 0.0149(7) 0.0250(8) 0.0006(6) 0.0081(6) -0.0037(6)
N2 0.0250(6) 0.0230(6) 0.0254(6) -0.0040(5) 0.0048(5) -0.0015(5)
N3 0.0271(7) 0.0230(7) 0.0269(6) 0.0008(5) 0.0065(5) 0.0021(5)
C4 0.0392(9) 0.0281(8) 0.0355(9) 0.0000(7) 0.0114(7) 0.0131(7)
C6 0.0277(8) 0.0332(9) 0.0357(9) 0.0028(7) 0.0028(7) -0.0003(7)
N1 0.0255(6) 0.0145(6) 0.0230(6) -0.0038(4) 0.0063(5) -0.0052(5)
C1 0.0231(7) 0.0188(7) 0.0238(7) -0.0016(5) 0.0048(5) -0.0028(5)
C5 0.0342(8) 0.0164(7) 0.0259(7) -0.0060(5) 0.0089(6) -0.0076(6)
C3_2 0.0268(16) 0.0236(12) 0.0272(10) -0.0029(9) 0.0089(12) -0.0101(12)
C4_2 0.0414(13) 0.0209(10) 0.0325(11) -0.0062(8) 0.0119(10) -0.0130(9)
C6_2 0.0422(12) 0.0273(11) 0.0299(16) 0.0059(13) 0.0121(14) -0.0084(9)
C7_2 0.0290(13) 0.0365(19) 0.037(2) -0.0038(13) 0.0059(13) -0.0133(13)
C8_2 0.0449(16) 0.0259(10) 0.0274(10) -0.0051(8) 0.0017(10) -0.0107(11)
C9_2 0.0409(12) 0.0238(12) 0.0369(13) -0.0132(10) 0.0155(10) -0.0052(9)
C3_12 0.035(3) 0.024(3) 0.029(3) -0.004(3) 0.011(3) -0.011(3)
C4_12 0.035(3) 0.025(3) 0.029(3) -0.007(3) 0.010(3) -0.010(3)
C6_12 0.036(5) 0.027(5) 0.031(6) -0.001(6) 0.012(6) -0.014(4)
C7_12 0.025(5) 0.030(5) 0.032(6) -0.009(5) 0.005(5) -0.009(5)
C8_12 0.044(7) 0.025(6) 0.035(6) -0.012(5) 0.006(6) -0.017(6)
C9_12 0.043(6) 0.035(7) 0.048(8) -0.013(6) 0.010(6) -0.013(6)
C1_3 0.0250(7) 0.0159(7) 0.0231(7) -0.0036(5) 0.0088(5) -0.0048(5)
C2_3 0.0283(8) 0.0176(7) 0.0243(7) -0.0026(5) 0.0076(6) -0.0030(6)
C3_3 0.0338(8) 0.0172(7) 0.0342(8) 0.0016(6) 0.0098(6) -0.0060(6)
C4_3 0.0287(8) 0.0243(8) 0.0421(9) -0.0002(7) 0.0100(7) -0.0097(6)
C5_3 0.0238(8) 0.0250(8) 0.0369(8) 0.0002(6) 0.0050(6) -0.0028(6)
C6_3 0.0267(7) 0.0173(7) 0.0277(7) -0.0026(6) 0.0091(6) -0.0020(6)
C7_3 0.0302(8) 0.0170(7) 0.0308(8) 0.0012(6) 0.0041(6) -0.0038(6)
C8_3 0.0262(8) 0.0200(7) 0.0326(8) 0.0020(6) 0.0075(6) -0.0004(6)
C9_3 0.0324(8) 0.0196(8) 0.0414(9) 0.0005(6) 0.0065(7) 0.0007(6)
C10_3 0.0455(10) 0.0287(9) 0.0325(9) 0.0048(7) 0.0017(7) -0.0041(7)
C11_3 0.0338(9) 0.0325(9) 0.0317(8) 0.0050(7) 0.0097(7) 0.0061(7)
C12_3 0.0344(9) 0.0233(8) 0.0406(9) 0.0005(7) 0.0101(7) 0.0034(7)

loop_
_atom_type_symbol
_atom_type_description
_atom_type_scat_dispersion_real
_atom_type_scat_dispersion_imag
_atom_type_scat_source
C C 0.0181 0.0091 'International Tables Vol C Tables 4.2.6.8 and 6.1.1.4'
H H 0.0000 0.0000 'International Tables Vol C Tables 4.2.6.8 and 6.1.1.4'
B B 0.0090 0.0039 'International Tables Vol C Tables 4.2.6.8 and 6.1.1.4'
N N 0.0311 0.0180 'International Tables Vol C Tables 4.2.6.8 and 6.1.1.4'

loop_
_exptl_crystal_face_index_h
_exptl_crystal_face_index_k
_exptl_crystal_face_index_l
_exptl_crystal_face_perp_dist
-2 0 -1 0.1585
-1 0 2 0.1420
-1 0 -2 0.1526
-1 -1 2 0.1212
-1 -2 2 0.0921
-1 1 -1 0.1870
-1 -2 0 0.0909
-1 -2 -2 0.1147
0 0 -1 0.1420
0 0 1 0.0766
0 -2 1 0.0651
0 2 1 0.1357
0 -2 -1 0.1058
0 -1 -1 0.1165
1 0 -2 0.1240
1 0 2 0.0888
1 2 0 0.1022
1 2 2 0.0938
2 0 1 0.0927
0 1 -2 0.1261
0 2 -1 0.1496
0 1 2 0.0994
1 2 -1 0.1075

loop_
_geom_angle_atom_site_label_1
_geom_angle_atom_site_label_2
_geom_angle_atom_site_label_3
_geom_angle
_geom_angle_site_symmetry_1
_geom_angle_site_symmetry_3
_geom_angle_publ_flag
N2 B1 N3 119.60(14) . . ?
N2 B1 B1 122.02(15) . 2_655 ?
N3 B1 B1 117.66(13) . 2_655 ?
C1 N2 B1 156.66(14) . . ?
B1 N3 C6 124.59(14) . . ?
B1 N3 C4 123.43(13) . . ?
C6 N3 C4 111.90(13) . . ?
N3 C4 H4A 109.5 . . ?
N3 C4 H4B 109.5 . . ?
H4A C4 H4B 109.5 . . ?
N3 C4 H4C 109.5 . . ?
H4A C4 H4C 109.5 . . ?
H4B C4 H4C 109.5 . . ?
N3 C6 H6A 109.5 . . ?
N3 C6 H6B 109.5 . . ?
H6A C6 H6B 109.5 . . ?
N3 C6 H6C 109.5 . . ?
H6A C6 H6C 109.5 . . ?
H6B C6 H6C 109.5 . . ?
C1 N1 C1_3 120.74(12) . . ?
C1 N1 C5 114.43(12) . . ?
C1_3 N1 C5 124.72(12) . . ?
N2 C1 N1 123.81(13) . . ?
N2 C1 C3_2 128.3(2) . . ?
N1 C1 C3_2 107.9(2) . . ?
N2 C1 C3_12 123.6(13) . . ?
N1 C1 C3_12 112.0(13) . . ?
N1 C5 C8_12 111.7(6) . . ?
N1 C5 C9_2 112.02(14) . . ?
N1 C5 C8_2 111.80(14) . . ?
C9_2 C5 C8_2 108.61(17) . . ?
N1 C5 C4_2 101.40(13) . . ?
C9_2 C5 C4_2 111.93(17) . . ?
C8_2 C5 C4_2 111.01(17) . . ?
N1 C5 C4_12 102.7(5) . . ?
C8_12 C5 C4_12 113.5(9) . . ?
N1 C5 C9_12 108.9(7) . . ?
C8_12 C5 C9_12 109.3(11) . . ?
C4_12 C5 C9_12 110.4(9) . . ?
C1 C3_2 C7_2 109.7(3) . . ?
C1 C3_2 C4_2 104.2(3) . . ?
C7_2 C3_2 C4_2 113.3(3) . . ?
C1 C3_2 C6_2 110.3(3) . . ?
C7_2 C3_2 C6_2 108.5(4) . . ?
C4_2 C3_2 C6_2 110.8(3) . . ?
C3_2 C4_2 C5 107.6(2) . . ?
C3_2 C4_2 H4A_2 110.2 . . ?
C5 C4_2 H4A_2 110.2 . . ?
C3_2 C4_2 H4AB_2 110.2 . . ?
C5 C4_2 H4AB_2 110.2 . . ?
H4A_2 C4_2 H4AB_2 108.5 . . ?
C3_2 C6_2 H6A_2 109.5 . . ?
C3_2 C6_2 H6B_2 109.5 . . ?
H6A_2 C6_2 H6B_2 109.5 . . ?
C3_2 C6_2 H6C_2 109.5 . . ?
H6A_2 C6_2 H6C_2 109.5 . . ?
H6B_2 C6_2 H6C_2 109.5 . . ?
C3_2 C7_2 H7A_2 109.5 . . ?
C3_2 C7_2 H7B_2 109.5 . . ?
H7A_2 C7_2 H7B_2 109.5 . . ?
C3_2 C7_2 H7C_2 109.5 . . ?
H7A_2 C7_2 H7C_2 109.5 . . ?
H7B_2 C7_2 H7C_2 109.5 . . ?
C5 C8_2 H8A_2 109.5 . . ?
C5 C8_2 H8B_2 109.5 . . ?
H8A_2 C8_2 H8B_2 109.5 . . ?
C5 C8_2 H8C_2 109.5 . . ?
H8A_2 C8_2 H8C_2 109.5 . . ?
H8B_2 C8_2 H8C_2 109.5 . . ?
C5 C9_2 H9A_2 109.5 . . ?
C5 C9_2 H9B_2 109.5 . . ?
H9A_2 C9_2 H9B_2 109.5 . . ?
C5 C9_2 H9C_2 109.5 . . ?
H9A_2 C9_2 H9C_2 109.5 . . ?
H9B_2 C9_2 H9C_2 109.5 . . ?
C6_12 C3_12 C7_12 115(3) . . ?
C6_12 C3_12 C4_12 112(3) . . ?
C7_12 C3_12 C4_12 116(3) . . ?
C6_12 C3_12 C1 100(2) . . ?
C7_12 C3_12 C1 114(3) . . ?
C4_12 C3_12 C1 98(2) . . ?
C5 C4_12 C3_12 112.1(14) . . ?
C5 C4_12 H4A_12 109.2 . . ?
C3_12 C4_12 H4A_12 109.2 . . ?
C5 C4_12 H4AB_12 109.2 . . ?
C3_12 C4_12 H4AB_12 109.2 . . ?
H4A_12 C4_12 H4AB_12 107.9 . . ?
C3_12 C6_12 H6A_12 109.5 . . ?
C3_12 C6_12 H6B_12 109.5 . . ?
H6A_12 C6_12 H6B_12 109.5 . . ?
C3_12 C6_12 H6C_12 109.5 . . ?
H6A_12 C6_12 H6C_12 109.5 . . ?
H6B_12 C6_12 H6C_12 109.5 . . ?
C3_12 C7_12 H7A_12 109.5 . . ?
C3_12 C7_12 H7B_12 109.5 . . ?
H7A_12 C7_12 H7B_12 109.5 . . ?
C3_12 C7_12 H7C_12 109.5 . . ?
H7A_12 C7_12 H7C_12 109.5 . . ?
H7B_12 C7_12 H7C_12 109.5 . . ?
C5 C8_12 H8A_12 109.5 . . ?
C5 C8_12 H8B_12 109.5 . . ?
H8A_12 C8_12 H8B_12 109.5 . . ?
C5 C8_12 H8C_12 109.5 . . ?
H8A_12 C8_12 H8C_12 109.5 . . ?
H8B_12 C8_12 H8C_12 109.5 . . ?
C5 C9_12 H9A_12 109.5 . . ?
C5 C9_12 H9B_12 109.5 . . ?
H9A_12 C9_12 H9B_12 109.5 . . ?
C5 C9_12 H9C_12 109.5 . . ?
H9A_12 C9_12 H9C_12 109.5 . . ?
H9B_12 C9_12 H9C_12 109.5 . . ?
C2_3 C1_3 C6_3 120.66(13) . . ?
C2_3 C1_3 N1 120.55(13) . . ?
C6_3 C1_3 N1 118.73(13) . . ?
C3_3 C2_3 C1_3 118.32(14) . . ?
C3_3 C2_3 C7_3 118.98(14) . . ?
C1_3 C2_3 C7_3 122.58(13) . . ?
C4_3 C3_3 C2_3 121.53(15) . . ?
C4_3 C3_3 H3_3 119.2 . . ?
C2_3 C3_3 H3_3 119.2 . . ?
C3_3 C4_3 C5_3 119.66(15) . . ?
C3_3 C4_3 H4_3 120.2 . . ?
C5_3 C4_3 H4_3 120.2 . . ?
C4_3 C5_3 C6_3 121.03(15) . . ?
C4_3 C5_3 H5_3 119.5 . . ?
C6_3 C5_3 H5_3 119.5 . . ?
C5_3 C6_3 C1_3 118.65(14) . . ?
C5_3 C6_3 C8_3 118.57(14) . . ?
C1_3 C6_3 C8_3 122.62(13) . . ?
C2_3 C7_3 C10_3 112.24(14) . . ?
C2_3 C7_3 C9_3 109.94(13) . . ?
C10_3 C7_3 C9_3 110.41(14) . . ?
C2_3 C7_3 H7_3 108.0 . . ?
C10_3 C7_3 H7_3 108.0 . . ?
C9_3 C7_3 H7_3 108.0 . . ?
C6_3 C8_3 C12_3 112.68(13) . . ?
C6_3 C8_3 C11_3 109.59(13) . . ?
C12_3 C8_3 C11_3 110.69(14) . . ?
C6_3 C8_3 H8_3 107.9 . . ?
C12_3 C8_3 H8_3 107.9 . . ?
C11_3 C8_3 H8_3 107.9 . . ?
C7_3 C9_3 H9A_3 109.5 . . ?
C7_3 C9_3 H9B_3 109.5 . . ?
H9A_3 C9_3 H9B_3 109.5 . . ?
C7_3 C9_3 H9C_3 109.5 . . ?
H9A_3 C9_3 H9C_3 109.5 . . ?
H9B_3 C9_3 H9C_3 109.5 . . ?
C7_3 C10_3 H10A_3 109.5 . . ?
C7_3 C10_3 H10B_3 109.5 . . ?
H10A_3 C10_3 H10B_3 109.5 . . ?
C7_3 C10_3 H10C_3 109.5 . . ?
H10A_3 C10_3 H10C_3 109.5 . . ?
H10B_3 C10_3 H10C_3 109.5 . . ?
C8_3 C11_3 H11A_3 109.5 . . ?
C8_3 C11_3 H11B_3 109.5 . . ?
H11A_3 C11_3 H11B_3 109.5 . . ?
C8_3 C11_3 H11C_3 109.5 . . ?
H11A_3 C11_3 H11C_3 109.5 . . ?
H11B_3 C11_3 H11C_3 109.5 . . ?
C8_3 C12_3 H12A_3 109.5 . . ?
C8_3 C12_3 H12B_3 109.5 . . ?
H12A_3 C12_3 H12B_3 109.5 . . ?
C8_3 C12_3 H12C_3 109.5 . . ?
H12A_3 C12_3 H12C_3 109.5 . . ?
H12B_3 C12_3 H12C_3 109.5 . . ?

loop_
_geom_bond_atom_site_label_1
_geom_bond_atom_site_label_2
_geom_bond_distance
_geom_bond_site_symmetry_2
_geom_bond_publ_flag
B1 N2 1.407(2) . ?
B1 N3 1.431(2) . ?
B1 B1 1.738(3) 2_655 ?
N2 C1 1.258(2) . ?
N3 C6 1.449(2) . ?
N3 C4 1.454(2) . ?
C4 H4A 0.9800 . ?
C4 H4B 0.9800 . ?
C4 H4C 0.9800 . ?
C6 H6A 0.9800 . ?
C6 H6B 0.9800 . ?
C6 H6C 0.9800 . ?
N1 C1 1.3820(19) . ?
N1 C1_3 1.4339(18) . ?
N1 C5 1.4842(18) . ?
C1 C3_2 1.531(5) . ?
C1 C3_12 1.62(4) . ?
C5 C8_12 1.501(17) . ?
C5 C9_2 1.525(3) . ?
C5 C8_2 1.537(3) . ?
C5 C4_2 1.539(3) . ?
C5 C4_12 1.555(15) . ?
C5 C9_12 1.57(2) . ?
C3_2 C7_2 1.536(6) . ?
C3_2 C4_2 1.538(5) . ?
C3_2 C6_2 1.544(5) . ?
C4_2 H4A_2 0.9900 . ?
C4_2 H4AB_2 0.9900 . ?
C6_2 H6A_2 0.9800 . ?
C6_2 H6B_2 0.9800 . ?
C6_2 H6C_2 0.9800 . ?
C7_2 H7A_2 0.9800 . ?
C7_2 H7B_2 0.9800 . ?
C7_2 H7C_2 0.9800 . ?
C8_2 H8A_2 0.9800 . ?
C8_2 H8B_2 0.9800 . ?
C8_2 H8C_2 0.9800 . ?
C9_2 H9A_2 0.9800 . ?
C9_2 H9B_2 0.9800 . ?
C9_2 H9C_2 0.9800 . ?
C3_12 C6_12 1.39(4) . ?
C3_12 C7_12 1.41(5) . ?
C3_12 C4_12 1.59(4) . ?
C4_12 H4A_12 0.9900 . ?
C4_12 H4AB_12 0.9900 . ?
C6_12 H6A_12 0.9800 . ?
C6_12 H6B_12 0.9800 . ?
C6_12 H6C_12 0.9800 . ?
C7_12 H7A_12 0.9800 . ?
C7_12 H7B_12 0.9800 . ?
C7_12 H7C_12 0.9800 . ?
C8_12 H8A_12 0.9800 . ?
C8_12 H8B_12 0.9800 . ?
C8_12 H8C_12 0.9800 . ?
C9_12 H9A_12 0.9800 . ?
C9_12 H9B_12 0.9800 . ?
C9_12 H9C_12 0.9800 . ?
C1_3 C2_3 1.406(2) . ?
C1_3 C6_3 1.408(2) . ?
C2_3 C3_3 1.394(2) . ?
C2_3 C7_3 1.515(2) . ?
C3_3 C4_3 1.378(2) . ?
C3_3 H3_3 0.9500 . ?
C4_3 C5_3 1.387(2) . ?
C4_3 H4_3 0.9500 . ?
C5_3 C6_3 1.392(2) . ?
C5_3 H5_3 0.9500 . ?
C6_3 C8_3 1.522(2) . ?
C7_3 C10_3 1.531(2) . ?
C7_3 C9_3 1.532(2) . ?
C7_3 H7_3 1.0000 . ?
C8_3 C12_3 1.528(2) . ?
C8_3 C11_3 1.531(2) . ?
C8_3 H8_3 1.0000 . ?
C9_3 H9A_3 0.9800 . ?
C9_3 H9B_3 0.9800 . ?
C9_3 H9C_3 0.9800 . ?
C10_3 H10A_3 0.9800 . ?
C10_3 H10B_3 0.9800 . ?
C10_3 H10C_3 0.9800 . ?
C11_3 H11A_3 0.9800 . ?
C11_3 H11B_3 0.9800 . ?
C11_3 H11C_3 0.9800 . ?
C12_3 H12A_3 0.9800 . ?
C12_3 H12B_3 0.9800 . ?
C12_3 H12C_3 0.9800 . ?

loop_
_geom_torsion_atom_site_label_1
_geom_torsion_atom_site_label_2
_geom_torsion_atom_site_label_3
_geom_torsion_atom_site_label_4
_geom_torsion
_geom_torsion_site_symmetry_1
_geom_torsion_site_symmetry_2
_geom_torsion_site_symmetry_3
_geom_torsion_site_symmetry_4
_geom_torsion_publ_flag
N3 B1 N2 C1 84.7(4) . . . . ?
B1 B1 N2 C1 -105.3(4) 2_655 . . . ?
N2 B1 N3 C6 -5.9(2) . . . . ?
B1 B1 N3 C6 -176.38(14) 2_655 . . . ?
N2 B1 N3 C4 177.84(15) . . . . ?
B1 B1 N3 C4 7.4(2) 2_655 . . . ?
B1 N2 C1 N1 178.6(3) . . . . ?
B1 N2 C1 C3_2 0.3(5) . . . . ?
B1 N2 C1 C3_12 -11.0(15) . . . . ?
C1_3 N1 C1 N2 -13.9(2) . . . . ?
C5 N1 C1 N2 169.75(14) . . . . ?
C1_3 N1 C1 C3_2 164.78(18) . . . . ?
C5 N1 C1 C3_2 -11.6(2) . . . . ?
C1_3 N1 C1 C3_12 174.8(13) . . . . ?
C5 N1 C1 C3_12 -1.6(13) . . . . ?
C1 N1 C5 C8_12 -126.8(10) . . . . ?
C1_3 N1 C5 C8_12 57.0(10) . . . . ?
C1 N1 C5 C9_2 139.73(18) . . . . ?
C1_3 N1 C5 C9_2 -36.5(2) . . . . ?
C1 N1 C5 C8_2 -98.09(19) . . . . ?
C1_3 N1 C5 C8_2 85.7(2) . . . . ?
C1 N1 C5 C4_2 20.2(2) . . . . ?
C1_3 N1 C5 C4_2 -156.00(18) . . . . ?
C1 N1 C5 C4_12 -4.7(8) . . . . ?
C1_3 N1 C5 C4_12 179.0(8) . . . . ?
C1 N1 C5 C9_12 112.3(10) . . . . ?
C1_3 N1 C5 C9_12 -63.9(10) . . . . ?
N2 C1 C3_2 C7_2 -62.4(4) . . . . ?
N1 C1 C3_2 C7_2 119.1(3) . . . . ?
N2 C1 C3_2 C4_2 176.0(2) . . . . ?
N1 C1 C3_2 C4_2 -2.5(3) . . . . ?
N2 C1 C3_2 C6_2 57.1(4) . . . . ?
N1 C1 C3_2 C6_2 -121.5(3) . . . . ?
C1 C3_2 C4_2 C5 14.7(3) . . . . ?
C7_2 C3_2 C4_2 C5 -104.5(4) . . . . ?
C6_2 C3_2 C4_2 C5 133.3(3) . . . . ?
N1 C5 C4_2 C3_2 -20.4(2) . . . . ?
C9_2 C5 C4_2 C3_2 -140.0(2) . . . . ?
C8_2 C5 C4_2 C3_2 98.5(2) . . . . ?
N2 C1 C3_12 C6_12 82(2) . . . . ?
N1 C1 C3_12 C6_12 -107(2) . . . . ?
N2 C1 C3_12 C7_12 -41(3) . . . . ?
N1 C1 C3_12 C7_12 130(3) . . . . ?
N2 C1 C3_12 C4_12 -164.5(10) . . . . ?
N1 C1 C3_12 C4_12 6.9(19) . . . . ?
N1 C5 C4_12 C3_12 9.5(18) . . . . ?
C8_12 C5 C4_12 C3_12 130.3(18) . . . . ?
C9_12 C5 C4_12 C3_12 -106.5(19) . . . . ?
C6_12 C3_12 C4_12 C5 94(3) . . . . ?
C7_12 C3_12 C4_12 C5 -131(3) . . . . ?
C1 C3_12 C4_12 C5 -10(2) . . . . ?
C1 N1 C1_3 C2_3 92.04(17) . . . . ?
C5 N1 C1_3 C2_3 -91.95(18) . . . . ?
C1 N1 C1_3 C6_3 -85.05(17) . . . . ?
C5 N1 C1_3 C6_3 90.96(17) . . . . ?
C6_3 C1_3 C2_3 C3_3 -3.9(2) . . . . ?
N1 C1_3 C2_3 C3_3 179.07(13) . . . . ?
C6_3 C1_3 C2_3 C7_3 172.14(14) . . . . ?
N1 C1_3 C2_3 C7_3 -4.9(2) . . . . ?
C1_3 C2_3 C3_3 C4_3 0.9(2) . . . . ?
C7_3 C2_3 C3_3 C4_3 -175.29(15) . . . . ?
C2_3 C3_3 C4_3 C5_3 1.7(3) . . . . ?
C3_3 C4_3 C5_3 C6_3 -1.2(3) . . . . ?
C4_3 C5_3 C6_3 C1_3 -1.7(2) . . . . ?
C4_3 C5_3 C6_3 C8_3 173.86(15) . . . . ?
C2_3 C1_3 C6_3 C5_3 4.3(2) . . . . ?
N1 C1_3 C6_3 C5_3 -178.62(13) . . . . ?
C2_3 C1_3 C6_3 C8_3 -171.07(14) . . . . ?
N1 C1_3 C6_3 C8_3 6.0(2) . . . . ?
C3_3 C2_3 C7_3 C10_3 -57.95(19) . . . . ?
C1_3 C2_3 C7_3 C10_3 126.04(15) . . . . ?
C3_3 C2_3 C7_3 C9_3 65.36(18) . . . . ?
C1_3 C2_3 C7_3 C9_3 -110.64(16) . . . . ?
C5_3 C6_3 C8_3 C12_3 51.74(19) . . . . ?
C1_3 C6_3 C8_3 C12_3 -132.89(15) . . . . ?
C5_3 C6_3 C8_3 C11_3 -71.98(18) . . . . ?
C1_3 C6_3 C8_3 C11_3 103.39(16) . . . . ?
